data_4328167
loop_
_publ_author_name
'Yong Shen Chua'
'Hui Wu'
'Wei Zhou'
'Terrence J. Udovic'
'Guotao Wu'
'Zhitao Xiong'
'Ming Wah Wong'
'Ping Chen'

_publ_section_title
;
 Monoammoniate of Calcium Amidoborane: Synthesis, Structure, and
 Hydrogen-Storage Properties
;
_journal_name_full 'Inorganic Chemistry'
_journal_page_first 1599
_journal_page_last 1603
_journal_paper_doi 10.1021/ic201898v
_journal_volume 51
_journal_year 2012
_chemical_formula_sum 'B2 Ca H13 N3'
_chemical_formula_weight 116.83
_space_group_IT_number 14
_symmetry_cell_setting monoclinic
_symmetry_space_group_name_Hall '-P 2ybc'
_symmetry_space_group_name_H-M 'P 1 21/c 1'
_audit_creation_date 2011-04-19T16:26
_audit_creation_method 'from EXP file using GSAS2CIF'
_cell_angle_alpha 90.0
_cell_angle_beta 120.796(6)
_cell_angle_gamma 90.0
_cell_formula_units_Z 4
_cell_length_a 10.5831(14)
_cell_length_b 7.3689(11)
_cell_length_c 10.2011(13)
_cell_measurement_temperature 298
_cell_volume 683.37(17)
_computing_structure_refinement GSAS
_diffrn_ambient_temperature 298
_diffrn_measurement_device_type Bruker_D8
_diffrn_radiation_probe x-ray
_diffrn_radiation_type 'Cu K\a'
_diffrn_radiation_wavelength 1.5406
_diffrn_radiation_wavelength_wt 1.00
_exptl_absorpt_correction_T_max 1.00000
_exptl_absorpt_correction_T_min 1.00000
_pd_calc_method 'Rietveld Refinement'
_pd_meas_2theta_range_inc 0.05
_pd_meas_2theta_range_max 59.95
_pd_meas_2theta_range_min 5.0
_pd_meas_number_of_points 1100
_pd_phase_name CaABNH3
_pd_proc_2theta_range_inc 0.05
_pd_proc_2theta_range_max 59.9899
_pd_proc_2theta_range_min 5.0399
_pd_proc_info_datetime 2011-04-19T16:26:00
_pd_proc_ls_prof_R_factor 0.0670
_pd_proc_ls_prof_wR_expected 0.0630
_pd_proc_ls_prof_wR_factor 0.0852
_pd_proc_number_of_points 1100
_refine_ls_goodness_of_fit_all 1.37
_refine_ls_matrix_type full
_refine_ls_number_parameters 28
_refine_ls_number_restraints 0
_refine_ls_R_Fsqd_factor 0.06782
_refine_ls_shift/su_max 0.05
_refine_ls_shift/su_mean 0.01
_reflns_d_resolution_high 1.549
_reflns_d_resolution_low 9.091
_reflns_limit_h_max 6
_reflns_limit_h_min 0
_reflns_limit_k_max 4
_reflns_limit_k_min 0
_reflns_limit_l_max 5
_reflns_limit_l_min -6
_reflns_number_total 387
_cod_data_source_file ic201898v_si_002.cif
_cod_data_source_block CAABNH3_publ
_cod_original_cell_volume 683.36(16)
_cod_database_code 4328167
_gsas_exptl_extinct_corr_t_min 1.00000
_gsas_exptl_extinct_corr_t_max 1.00000

loop_
_symmetry_equiv_pos_site_id
_symmetry_equiv_pos_as_xyz
1 +x,+y,+z
2 -x,+y+1/2,-z+1/2
-1 -x,-y,-z
-2 +x,-y+1/2,+z+1/2

loop_
_atom_site_type_symbol
_atom_site_label
_atom_site_fract_x
_atom_site_fract_y
_atom_site_fract_z
_atom_site_occupancy
_atom_site_thermal_displace_type
_atom_site_U_iso_or_equiv
_atom_site_symmetry_multiplicity
Ca Ca1 0.20912 0.7296 0.81611 1.0 Uiso 0.01321 4
B B1 0.65431 0.08872 0.88601 1.0 Uiso 0.00526 4
H H11 0.6737 -0.07463 0.91934 1.0 Uiso 0.00526 4
H H12 0.56981 0.14743 0.92646 1.0 Uiso 0.00526 4
H H13 0.77374 0.16723 0.96386 1.0 Uiso 0.00526 4
N N1 0.59322 0.11826 0.71247 1.0 Uiso 0.00526 4
H H14 0.5804 -0.00278 0.6581 1.0 Uiso 0.00526 4
H H15 0.49314 0.18143 0.66027 1.0 Uiso 0.00526 4
B B2 0.10055 0.42906 0.86789 1.0 Uiso 0.00526 4
H H21 0.09862 0.39243 0.74823 1.0 Uiso 0.00526 4
H H22 0.23093 0.46701 0.96006 1.0 Uiso 0.00526 4
H H23 0.0298 0.57099 0.84728 1.0 Uiso 0.00526 4
N N2 0.03285 0.27766 0.91584 1.0 Uiso 0.00526 4
H H24 0.03453 0.30809 1.01447 1.0 Uiso 0.00526 4
H H25 0.08619 0.15627 0.93476 1.0 Uiso 0.00526 4
N N3 0.7203 0.53231 0.72974 1.0 Uiso 0.02782 4
H H31 0.74877 0.65364 0.70278 1.0 Uiso 0.02782 4
H H32 0.7714 0.52963 0.84643 1.0 Uiso 0.02782 4
H H33 0.60981 0.54053 0.69017 1.0 Uiso 0.02782 4

loop_
_atom_type_symbol
_atom_type_number_in_cell
_atom_type_scat_dispersion_real
_atom_type_scat_dispersion_imag
_atom_type_scat_Cromer_Mann_a1
_atom_type_scat_Cromer_Mann_a2
_atom_type_scat_Cromer_Mann_a3
_atom_type_scat_Cromer_Mann_a4
_atom_type_scat_Cromer_Mann_b1
_atom_type_scat_Cromer_Mann_b2
_atom_type_scat_Cromer_Mann_b3
_atom_type_scat_Cromer_Mann_b4
_atom_type_scat_Cromer_Mann_c
_atom_type_scat_source
Ca 4.0 0.000 0.000 8.62660 10.4421 7.38730 0.65990 1.58990 85.7484 1.02110 178.437 1.37510 International_Tables_Vol_C
B 8.0 0.000 0.000 2.05450 23.2185 1.33260 1.02100 1.09790 60.3498 0.70680 0.14030 -0.1932 International_Tables_Vol_C
H 52.0 0.000 0.000 0.49300 10.5109 0.32291 26.1257 0.14019 3.14236 0.04081 57.7997 0.00304 International_Tables_Vol_C
N 12.0 0.000 0.000 12.2126 0.00570 3.13220 9.89330 2.01250 28.9975 1.16630 0.58260 -11.529 International_Tables_Vol_C

loop_
_geom_angle_atom_site_label_1
_geom_angle_atom_site_label_2
_geom_angle_atom_site_label_3
_geom_angle
_geom_angle_site_symmetry_1
_geom_angle_site_symmetry_3
_geom_angle_publ_flag
B1 Ca1 H12 24.954(4) -1_667 -1_667 n
B1 Ca1 H13 23.511(4) -1_667 -1_667 n
B1 Ca1 N1 106.491(8) -1_667 2_656 n
B1 Ca1 H14 104.049(8) -1_667 2_656 n
B1 Ca1 B2 101.960(8) -1_667 1_555 n
B1 Ca1 H21 127.4681(35) -1_667 1_555 n
B1 Ca1 H22 83.727(10) -1_667 1_555 n
B1 Ca1 H23 95.115(8) -1_667 1_555 n
B1 Ca1 N2 130.314(7) -1_667 2_556 n
B1 Ca1 N3 75.404(7) -1_667 2_656 n
H12 Ca1 H13 47.294(8) -1_667 -1_667 n
H12 Ca1 N1 81.592(10) -1_667 2_656 n
H12 Ca1 H14 81.604(9) -1_667 2_656 n
H12 Ca1 B2 109.979(7) -1_667 1_555 n
H12 Ca1 H21 128.6976(21) -1_667 1_555 n
H12 Ca1 H22 84.709(9) -1_667 1_555 n
H12 Ca1 H23 113.456(9) -1_667 1_555 n
H12 Ca1 N2 149.979(5) -1_667 2_556 n
H12 Ca1 N3 71.163(6) -1_667 2_656 n
H13 Ca1 N1 126.638(6) -1_667 2_656 n
H13 Ca1 H14 117.766(6) -1_667 2_656 n
H13 Ca1 B2 84.692(7) -1_667 1_555 n
H13 Ca1 H21 111.489(4) -1_667 1_555 n
H13 Ca1 H22 74.304(9) -1_667 1_555 n
H13 Ca1 H23 72.586(6) -1_667 1_555 n
H13 Ca1 N2 114.558(9) -1_667 2_556 n
H13 Ca1 N3 90.340(7) -1_667 2_656 n
N1 Ca1 H14 21.9736(25) 2_656 2_656 n
N1 Ca1 B2 103.337(8) 2_656 1_555 n
N1 Ca1 H21 86.784(8) 2_656 1_555 n
N1 Ca1 H22 88.952(6) 2_656 1_555 n
N1 Ca1 H23 130.646(8) 2_656 1_555 n
N1 Ca1 N2 118.312(10) 2_656 2_556 n
N1 Ca1 N3 85.347(7) 2_656 2_656 n
H14 Ca1 B2 82.668(10) 2_656 1_555 n
H14 Ca1 H21 70.620(10) 2_656 1_555 n
H14 Ca1 H22 67.024(7) 2_656 1_555 n
H14 Ca1 H23 110.341(10) 2_656 1_555 n
H14 Ca1 N2 125.555(7) 2_656 2_556 n
H14 Ca1 N3 105.976(9) 2_656 2_656 n
B2 Ca1 H21 26.797(4) 1_555 1_555 n
B2 Ca1 H22 27.680(4) 1_555 1_555 n
B2 Ca1 H23 27.6759(7) 1_555 1_555 n
B2 Ca1 N2 88.181(7) 1_555 2_556 n
B2 Ca1 N3 171.3118(10) 1_555 2_656 n
H21 Ca1 H22 45.100(7) 1_555 1_555 n
H21 Ca1 H23 46.2668(29) 1_555 1_555 n
H21 Ca1 N2 77.519(6) 1_555 2_556 n
H21 Ca1 N3 157.120(4) 1_555 2_656 n
H22 Ca1 H23 49.331(5) 1_555 1_555 n
H22 Ca1 N2 115.858(5) 1_555 2_556 n
H22 Ca1 N3 155.760(4) 1_555 2_656 n
H23 Ca1 N2 72.054(10) 1_555 2_556 n
H23 Ca1 N3 143.6810(13) 1_555 2_656 n
N2 Ca1 N3 87.409(6) 2_556 2_656 n
Ca1 B1 H11 103.557(7) -1_667 1_555 n
Ca1 B1 H12 63.437(9) -1_667 1_555 n
Ca1 B1 H13 47.431(5) -1_667 1_555 n
Ca1 B1 N1 144.137(6) -1_667 1_555 n
H11 B1 H12 107.111(4) 1_555 1_555 n
H11 B1 H13 107.848(7) 1_555 1_555 n
H11 B1 N1 111.2000(11) 1_555 1_555 n
H12 B1 H13 107.270(10) 1_555 1_555 n
H12 B1 N1 112.284(8) 1_555 1_555 n
H13 B1 N1 110.902(7) 1_555 1_555 n
Ca1 H12 B1 91.610(11) -1_667 1_555 n
Ca1 H13 B1 109.058(8) -1_667 1_555 n
Ca1 N1 B1 107.780(8) 2_646 1_555 n
Ca1 N1 H14 96.556(6) 2_646 1_555 n
Ca1 N1 H15 121.087(9) 2_646 1_555 n
B1 N1 H14 110.933(7) 1_555 1_555 n
B1 N1 H15 111.846(6) 1_555 1_555 n
H14 N1 H15 107.490(7) 1_555 1_555 n
Ca1 H14 N1 61.470(7) 2_646 1_555 n
Ca1 B2 H21 77.154(6) 1_555 1_555 n
Ca1 B2 H22 62.505(5) 1_555 1_555 n
Ca1 B2 H23 63.280(10) 1_555 1_555 n
Ca1 B2 N2 169.8998(7) 1_555 1_555 n
H21 B2 H22 104.282(9) 1_555 1_555 n
H21 B2 H23 108.212(5) 1_555 1_555 n
H21 B2 N2 112.354(7) 1_555 1_555 n
H22 B2 H23 106.211(8) 1_555 1_555 n
H22 B2 N2 116.235(7) 1_555 1_555 n
H23 B2 N2 109.097(10) 1_555 1_555 n
Ca1 H21 B2 76.0490(34) 1_555 1_555 n
Ca1 H22 B2 89.815(7) 1_555 1_555 n
Ca1 H23 B2 89.044(10) 1_555 1_555 n
Ca1 N2 B2 102.918(8) 2_546 1_555 n
Ca1 N2 H24 117.544(9) 2_546 1_555 n
Ca1 N2 H25 104.919(7) 2_546 1_555 n
B2 N2 H24 112.242(7) 1_555 1_555 n
B2 N2 H25 113.170(10) 1_555 1_555 n
H24 N2 H25 106.052(5) 1_555 1_555 n
Ca1 N3 H31 125.275(8) 2_646 1_555 n
Ca1 N3 H32 99.874(4) 2_646 1_555 n
Ca1 N3 H33 111.9114(34) 2_646 1_555 n
H31 N3 H32 106.000(4) 1_555 1_555 n
H31 N3 H33 105.997(5) 1_555 1_555 n
H32 N3 H33 106.003(7) 1_555 1_555 n

loop_
_geom_bond_atom_site_label_1
_geom_bond_atom_site_label_2
_geom_bond_distance
_geom_bond_site_symmetry_2
_geom_bond_publ_flag
Ca1 B1 3.23563(29) 2_656 n
Ca1 B1 2.93557(34) -1_667 n
Ca1 H12 2.62673(31) -1_667 n
Ca1 H13 2.9885(4) 2_656 n
Ca1 H13 2.28731(27) -1_667 n
Ca1 N1 2.39968(27) 2_656 n
Ca1 H14 2.71349(28) 2_656 n
Ca1 H15 3.0554(4) 2_656 n
Ca1 B2 2.66934(29) 1_555 n
Ca1 B2 3.1820(4) 2_556 n
Ca1 H21 2.68163(35) 1_555 n
Ca1 H22 2.36785(26) 1_555 n
Ca1 H23 2.38463(24) 1_555 n
Ca1 N2 2.46516(32) 2_556 n
Ca1 H24 3.0743(4) 2_556 n
Ca1 H25 2.9015(4) 2_556 n
Ca1 N3 2.47184(31) 2_656 n
Ca1 H32 2.83366(29) 2_656 n
Ca1 H33 3.00856(31) 2_656 n
B1 Ca1 3.23563(29) 2_646 n
B1 Ca1 2.93557(34) -1_667 n
B1 H11 1.23902(18) 1_555 n
B1 H12 1.23896(12) 1_555 n
B1 H13 1.23899(15) 1_555 n
B1 N1 1.55802(22) 1_555 n
B1 H14 2.14703(28) 1_555 n
B1 H15 2.15798(26) 1_555 n
H11 B1 1.23902(18) 1_555 n
H12 Ca1 2.62673(31) -1_667 n
H12 B1 1.23896(12) 1_555 n
H12 H33 1.82585(22) 2_646 n
H13 Ca1 2.9885(4) 2_646 n
H13 Ca1 2.28731(27) -1_667 n
H13 B1 1.23899(15) 1_555 n
N1 Ca1 2.39968(27) 2_646 n
N1 B1 1.55802(22) 1_555 n
N1 H14 1.02202(12) 1_555 n
N1 H15 1.02199(13) 1_555 n
H14 Ca1 2.71349(28) 2_646 n
H14 B1 2.14703(28) 1_555 n
H14 N1 1.02202(12) 1_555 n
H14 H15 1.64827(18) 1_555 n
H15 Ca1 3.0554(4) 2_646 n
H15 B1 2.15798(26) 1_555 n
H15 N1 1.02199(13) 1_555 n
H15 H14 1.64827(18) 1_555 n
B2 Ca1 2.66934(29) 1_555 n
B2 Ca1 3.1820(4) 2_546 n
B2 H21 1.23999(15) 1_555 n
B2 H22 1.23999(17) 1_555 n
B2 H23 1.24000(14) 1_555 n
B2 N2 1.53499(14) 1_555 n
B2 H24 2.14203(19) 1_555 n
B2 H25 2.15295(28) 1_555 n
H21 Ca1 2.68163(35) 1_555 n
H21 B2 1.23999(15) 1_555 n
H21 H22 1.95801(25) 1_555 n
H22 Ca1 2.36785(26) 1_555 n
H22 B2 1.23999(17) 1_555 n
H22 H21 1.95801(25) 1_555 n
H23 Ca1 2.38463(24) 1_555 n
H23 B2 1.24000(14) 1_555 n
N2 Ca1 2.46516(32) 2_546 n
N2 B2 1.53499(14) 1_555 n
N2 H24 1.02200(12) 1_555 n
N2 H25 1.02201(12) 1_555 n
H24 Ca1 3.0743(4) 2_546 n
H24 B2 2.14203(19) 1_555 n
H24 N2 1.02200(12) 1_555 n
H24 H25 1.63298(14) 1_555 n
H25 Ca1 2.9015(4) 2_546 n
H25 B2 2.15295(28) 1_555 n
H25 N2 1.02201(12) 1_555 n
H25 H24 1.63298(14) 1_555 n
N3 Ca1 2.47184(31) 2_646 n
N3 H31 1.02500(12) 1_555 n
N3 H32 1.02502(15) 1_555 n
N3 H33 1.02497(15) 1_555 n
H31 N3 1.02500(12) 1_555 n
H31 H32 1.63721(17) 1_555 n
H31 H33 1.63715(18) 1_555 n
H32 Ca1 2.83366(29) 2_646 n
H32 N3 1.02502(15) 1_555 n
H32 H31 1.63721(17) 1_555 n
H32 H33 1.63722(22) 1_555 n
H33 Ca1 3.00856(31) 2_646 n
H33 H12 1.82585(22) 2_656 n
H33 N3 1.02497(15) 1_555 n
H33 H31 1.63715(18) 1_555 n
H33 H32 1.63722(22) 1_555 n
